data_4062299
loop_
_publ_author_name
'McAdam, C. John'
'Morgan, Joy L.'
'Robinson, Brian H.'
'Simpson, Jim'
'Rieger, Philip H.'
'Rieger, Anne L.'

_publ_section_title
;
 Tunable Donor-Acceptor Interactions in 4-Ene/Yne-Ferrocenyl and
 4-Enamine Naphthalimides with Ferrocenyl Headgroups
;
_journal_issue 24
_journal_name_full Organometallics
_journal_page_first 5126
_journal_page_last 5136
_journal_paper_doi 10.1021/om0304659
_journal_volume 22
_journal_year 2003
_chemical_formula_moiety 'C28 H26 Fe N2 O2'
_chemical_formula_sum 'C28 H26 Fe N2 O2'
_chemical_formula_weight 478.36
_space_group_IT_number 2
_symmetry_cell_setting triclinic
_symmetry_space_group_name_Hall '-P 1'
_symmetry_space_group_name_H-M 'P -1'
_cell_angle_alpha 101.584(4)
_cell_angle_beta 94.022(4)
_cell_angle_gamma 91.813(4)
_cell_formula_units_Z 2
_cell_length_a 7.654(2)
_cell_length_b 10.030(3)
_cell_length_c 14.447(4)
_cell_measurement_temperature 163(2)
_cell_volume 1082.6(6)
_diffrn_ambient_temperature 168(2)
_exptl_crystal_density_diffrn 1.467
_cod_database_code 4062299

loop_
_symmetry_equiv_pos_as_xyz
'x, y, z'
'-x, -y, -z'

loop_
_atom_site_label
_atom_site_type_symbol
_atom_site_fract_x
_atom_site_fract_y
_atom_site_fract_z
_atom_site_U_iso_or_equiv
_atom_site_adp_type
_atom_site_occupancy
_atom_site_symmetry_multiplicity
_atom_site_calc_flag
_atom_site_refinement_flags
_atom_site_disorder_assembly
_atom_site_disorder_group
C1 C 0.33325(19) -0.25128(15) 0.06324(10) 0.0209(3) Uani 1 1 d . . .
C2 C 0.3361(2) -0.38603(16) 0.06835(11) 0.0243(3) Uani 1 1 d . . .
H2 H 0.3885 -0.4108 0.1237 0.029 Uiso 1 1 calc R . .
C3 C 0.2628(2) -0.48851(16) -0.00667(11) 0.0245(3) Uani 1 1 d . . .
H3 H 0.2655 -0.5812 -0.0010 0.029 Uiso 1 1 calc R . .
C4 C 0.1865(2) -0.45604(15) -0.08896(11) 0.0215(3) Uani 1 1 d . . .
N2 N 0.12114(17) -0.55464(13) -0.16866(9) 0.0222(3) Uani 1 1 d . . .
C14 C 0.0900(2) -0.69225(16) -0.15257(11) 0.0243(3) Uani 1 1 d . . .
H14A H 0.0292 -0.6886 -0.0939 0.029 Uiso 1 1 calc R . .
H14B H 0.2031 -0.7356 -0.1450 0.029 Uiso 1 1 calc R . .
C15 C -0.0228(2) -0.77552(16) -0.23720(11) 0.0274(3) Uani 1 1 d . . .
H15A H -0.1378 -0.7340 -0.2422 0.033 Uiso 1 1 calc R . .
H15B H -0.0437 -0.8691 -0.2268 0.033 Uiso 1 1 calc R . .
C16 C 0.0649(2) -0.78202(17) -0.32977(12) 0.0307(4) Uani 1 1 d . . .
H16A H 0.1732 -0.8332 -0.3283 0.037 Uiso 1 1 calc R . .
H16B H -0.0152 -0.8301 -0.3838 0.037 Uiso 1 1 calc R . .
C17 C 0.1094(3) -0.63817(17) -0.34245(12) 0.0315(4) Uani 1 1 d . . .
H17A H -0.0001 -0.5917 -0.3532 0.038 Uiso 1 1 calc R . .
H17B H 0.1773 -0.6422 -0.3987 0.038 Uiso 1 1 calc R . .
C18 C 0.2162(2) -0.55755(16) -0.25502(11) 0.0257(3) Uani 1 1 d . . .
H18A H 0.3302 -0.5997 -0.2476 0.031 Uiso 1 1 calc R . .
H18B H 0.2397 -0.4632 -0.2633 0.031 Uiso 1 1 calc R . .
C10 C 0.16715(19) -0.31548(15) -0.09267(10) 0.0206(3) Uani 1 1 d . . .
C5 C 0.0651(2) -0.27327(16) -0.16649(11) 0.0228(3) Uani 1 1 d . . .
H5 H 0.0073 -0.3401 -0.2161 0.027 Uiso 1 1 calc R . .
C6 C 0.0484(2) -0.13812(16) -0.16756(11) 0.0244(3) Uani 1 1 d . . .
H6 H -0.0217 -0.1119 -0.2172 0.029 Uiso 1 1 calc R . .
C7 C 0.1345(2) -0.03859(16) -0.09556(11) 0.0229(3) Uani 1 1 d . . .
H7 H 0.1262 0.0550 -0.0978 0.027 Uiso 1 1 calc R . .
C8 C 0.23168(19) -0.07557(15) -0.02118(10) 0.0202(3) Uani 1 1 d . . .
C9 C 0.24607(19) -0.21361(15) -0.01691(10) 0.0193(3) Uani 1 1 d . . .
C11 C 0.4173(2) -0.14656(16) 0.14136(11) 0.0224(3) Uani 1 1 d . . .
O11 O 0.49293(16) -0.17285(12) 0.21268(8) 0.0302(3) Uani 1 1 d . . .
C12 C 0.3207(2) 0.03163(16) 0.05436(11) 0.0220(3) Uani 1 1 d . . .
O12 O 0.32187(16) 0.15160(11) 0.05142(8) 0.0298(3) Uani 1 1 d . . .
N1 N 0.40763(17) -0.01142(13) 0.13126(9) 0.0214(3) Uani 1 1 d . . .
C13 C 0.5007(2) 0.09355(16) 0.20668(11) 0.0242(3) Uani 1 1 d . . .
H13A H 0.5459 0.1685 0.1783 0.029 Uiso 1 1 calc R . .
H13B H 0.6024 0.0531 0.2350 0.029 Uiso 1 1 calc R . .
C21 C 0.38470(19) 0.15099(15) 0.28353(10) 0.0204(3) Uani 1 1 d . . .
C22 C 0.30402(19) 0.07790(15) 0.34534(10) 0.0205(3) Uani 1 1 d . . .
H22 H 0.3118 -0.0167 0.3442 0.025 Uiso 1 1 calc R . .
C23 C 0.2094(2) 0.17080(16) 0.40930(11) 0.0238(3) Uani 1 1 d . . .
H23 H 0.1435 0.1490 0.4580 0.029 Uiso 1 1 calc R . .
C24 C 0.2314(2) 0.30132(16) 0.38713(11) 0.0251(3) Uani 1 1 d . . .
H24 H 0.1832 0.3827 0.4186 0.030 Uiso 1 1 calc R . .
C25 C 0.3382(2) 0.28919(16) 0.30939(11) 0.0235(3) Uani 1 1 d . . .
H25 H 0.3727 0.3612 0.2797 0.028 Uiso 1 1 calc R . .
Fe1 Fe 0.47098(3) 0.22924(2) 0.421598(14) 0.01873(8) Uani 1 1 d . . .
C31 C 0.7368(2) 0.21193(18) 0.42765(12) 0.0288(4) Uani 1 1 d . . .
H31 H 0.8034 0.1787 0.3755 0.035 Uiso 1 1 calc R . .
C32 C 0.6609(2) 0.13331(17) 0.48670(11) 0.0260(3) Uani 1 1 d . . .
H32 H 0.6675 0.0376 0.4809 0.031 Uiso 1 1 calc R . .
C33 C 0.5726(2) 0.22177(17) 0.55635(11) 0.0263(3) Uani 1 1 d . . .
H33 H 0.5105 0.1959 0.6051 0.032 Uiso 1 1 calc R . .
C34 C 0.5945(2) 0.35553(16) 0.53951(11) 0.0276(4) Uani 1 1 d . . .
H34 H 0.5492 0.4355 0.5750 0.033 Uiso 1 1 calc R . .
C35 C 0.6959(2) 0.34885(17) 0.46025(12) 0.0295(4) Uani 1 1 d . . .
H35 H 0.7304 0.4239 0.4336 0.035 Uiso 1 1 calc R . .

loop_
_atom_site_aniso_label
_atom_site_aniso_U_11
_atom_site_aniso_U_22
_atom_site_aniso_U_33
_atom_site_aniso_U_23
_atom_site_aniso_U_13
_atom_site_aniso_U_12
C1 0.0198(7) 0.0232(7) 0.0183(7) 0.0009(6) 0.0022(6) 0.0025(6)
C2 0.0266(8) 0.0268(8) 0.0195(7) 0.0050(6) -0.0011(6) 0.0051(6)
C3 0.0287(8) 0.0204(7) 0.0240(8) 0.0035(6) 0.0011(6) 0.0034(6)
C4 0.0205(7) 0.0217(7) 0.0211(7) 0.0012(6) 0.0024(6) 0.0003(6)
N2 0.0285(7) 0.0184(6) 0.0182(6) 0.0007(5) 0.0018(5) -0.0019(5)
C14 0.0268(8) 0.0228(8) 0.0238(8) 0.0066(6) 0.0017(6) -0.0014(6)
C15 0.0310(9) 0.0220(8) 0.0275(8) 0.0026(6) 0.0001(7) -0.0044(7)
C16 0.0372(10) 0.0247(8) 0.0257(8) -0.0038(6) 0.0010(7) -0.0047(7)
C17 0.0435(10) 0.0295(9) 0.0198(8) 0.0021(7) 0.0026(7) -0.0035(7)
C18 0.0318(9) 0.0232(8) 0.0211(8) 0.0020(6) 0.0048(6) -0.0018(6)
C10 0.0204(7) 0.0223(7) 0.0183(7) 0.0019(6) 0.0021(6) 0.0007(6)
C5 0.0234(8) 0.0231(8) 0.0198(7) 0.0002(6) -0.0016(6) -0.0003(6)
C6 0.0234(8) 0.0278(8) 0.0220(8) 0.0060(6) -0.0020(6) 0.0034(6)
C7 0.0250(8) 0.0209(7) 0.0230(8) 0.0040(6) 0.0037(6) 0.0023(6)
C8 0.0192(7) 0.0231(8) 0.0171(7) 0.0003(6) 0.0034(6) 0.0006(6)
C9 0.0170(7) 0.0228(7) 0.0174(7) 0.0018(6) 0.0035(6) 0.0012(6)
C11 0.0202(7) 0.0266(8) 0.0188(7) 0.0000(6) 0.0031(6) 0.0031(6)
O11 0.0342(7) 0.0328(6) 0.0212(6) 0.0017(5) -0.0058(5) 0.0056(5)
C12 0.0213(8) 0.0244(8) 0.0190(7) 0.0002(6) 0.0050(6) -0.0003(6)
O12 0.0382(7) 0.0214(6) 0.0280(6) 0.0017(5) 0.0010(5) -0.0024(5)
N1 0.0222(6) 0.0231(6) 0.0159(6) -0.0024(5) 0.0012(5) -0.0017(5)
C13 0.0238(8) 0.0270(8) 0.0181(7) -0.0030(6) 0.0000(6) -0.0052(6)
C21 0.0206(7) 0.0212(7) 0.0167(7) -0.0003(6) -0.0033(6) -0.0017(6)
C22 0.0204(7) 0.0201(7) 0.0188(7) 0.0007(6) -0.0031(6) -0.0014(6)
C23 0.0205(8) 0.0304(8) 0.0180(7) 0.0006(6) -0.0008(6) -0.0013(6)
C24 0.0263(8) 0.0237(8) 0.0220(8) -0.0021(6) -0.0048(6) 0.0068(6)
C25 0.0275(8) 0.0212(7) 0.0200(7) 0.0028(6) -0.0068(6) -0.0004(6)
Fe1 0.02197(12) 0.01719(12) 0.01528(12) 0.00066(8) -0.00246(8) -0.00013(8)
C31 0.0219(8) 0.0384(9) 0.0234(8) 0.0017(7) -0.0029(6) -0.0003(7)
C32 0.0255(8) 0.0247(8) 0.0264(8) 0.0045(6) -0.0074(6) 0.0030(6)
C33 0.0294(8) 0.0298(8) 0.0187(7) 0.0052(6) -0.0054(6) -0.0013(7)
C34 0.0345(9) 0.0217(8) 0.0221(8) -0.0014(6) -0.0094(7) -0.0013(7)
C35 0.0312(9) 0.0288(8) 0.0269(8) 0.0074(7) -0.0096(7) -0.0104(7)

loop_
_geom_bond_atom_site_label_1
_geom_bond_atom_site_label_2
_geom_bond_distance
_geom_bond_site_symmetry_2
_geom_bond_publ_flag
C1 C2 1.369(2) . ?
C1 C9 1.419(2) . ?
C1 C11 1.473(2) . ?
C2 C3 1.406(2) . ?
C3 C4 1.389(2) . ?
C4 N2 1.4088(19) . ?
C4 C10 1.434(2) . ?
N2 C14 1.460(2) . ?
N2 C18 1.484(2) . ?
C14 C15 1.528(2) . ?
C15 C16 1.529(2) . ?
C16 C17 1.522(2) . ?
C17 C18 1.523(2) . ?
C10 C5 1.418(2) . ?
C10 C9 1.423(2) . ?
C5 C6 1.369(2) . ?
C6 C7 1.399(2) . ?
C7 C8 1.382(2) . ?
C8 C9 1.406(2) . ?
C8 C12 1.480(2) . ?
C11 O11 1.2252(19) . ?
C11 N1 1.396(2) . ?
C12 O12 1.2123(19) . ?
C12 N1 1.404(2) . ?
N1 C13 1.4785(18) . ?
C13 C21 1.506(2) . ?
C21 C22 1.424(2) . ?
C21 C25 1.425(2) . ?
C21 Fe1 2.0456(15) . ?
C22 C23 1.427(2) . ?
C22 Fe1 2.0394(15) . ?
C23 C24 1.417(2) . ?
C23 Fe1 2.0536(17) . ?
C24 C25 1.423(2) . ?
C24 Fe1 2.0577(16) . ?
C25 Fe1 2.0546(16) . ?
Fe1 C31 2.0449(18) . ?
Fe1 C35 2.0444(17) . ?
Fe1 C32 2.0452(16) . ?
Fe1 C34 2.0570(16) . ?
Fe1 C33 2.0616(16) . ?
C31 C35 1.412(2) . ?
C31 C32 1.414(2) . ?
C32 C33 1.425(2) . ?
C33 C34 1.418(2) . ?
C34 C35 1.420(2) . ?
